data_4066739
loop_
_publ_author_name
'Tsurugi, Hayato'
'Fujita, Shingo'
'Choi, Gyeongshin'
'Yamagata, Tsuneaki'
'Ito, Syoji'
'Miyasaka, Hiroshi'
'Mashima, Kazushi'

_publ_section_title
;
 Carboxylate Ligand-Induced Intramolecular C&#x2212;H Bond Activation of
 Iridium Complexes withN-Phenylperimidine-Based Carbene Ligands
;
_journal_issue 18
_journal_name_full Organometallics
_journal_page_first 4120
_journal_paper_doi 10.1021/om100604u
_journal_volume 29
_journal_year 2010
_chemical_formula_moiety 'C28 H29 Ir N2 O2'
_chemical_formula_sum 'C28 H29 Ir N2 O2'
_chemical_formula_weight 617.73
_chemical_name_common 3c
_chemical_name_systematic
; 
 ? 
;
_space_group_IT_number 14
_symmetry_cell_setting monoclinic
_symmetry_Int_Tables_number 14
_symmetry_space_group_name_Hall '-P 2yab'
_symmetry_space_group_name_H-M 'P 1 21/a 1'
_atom_sites_solution_hydrogens geom
_atom_sites_solution_primary direct
_atom_sites_solution_secondary difmap
_audit_creation_method SHELXL-97
_cell_angle_alpha 90.00
_cell_angle_beta 109.4120(10)
_cell_angle_gamma 90.00
_cell_formula_units_Z 4
_cell_length_a 13.2780(3)
_cell_length_b 10.29652(19)
_cell_length_c 17.7101(3)
_cell_measurement_reflns_used 34071
_cell_measurement_temperature 113(2)
_cell_measurement_theta_max 27.4
_cell_measurement_theta_min 3.1
_cell_volume 2283.63(8)
_computing_cell_refinement PROCESS
_computing_data_collection PROCESS
_computing_data_reduction CrystalStructure
_computing_molecular_graphics ORTEP-III
_computing_publication_material 'CrystalStructure 3.8'
_computing_structure_refinement SHELXL
_computing_structure_solution SIR92
_diffrn_ambient_temperature 113(2)
_diffrn_measured_fraction_theta_full 0.998
_diffrn_measured_fraction_theta_max 0.998
_diffrn_measurement_device_type 'Rigaku RAXIS-RAPID'
_diffrn_measurement_method \w
_diffrn_radiation_monochromator graphite
_diffrn_radiation_source 'fine-focus sealed tube'
_diffrn_radiation_type MoK\a
_diffrn_radiation_wavelength 0.71075
_diffrn_reflns_av_R_equivalents 0.0609
_diffrn_reflns_av_sigmaI/netI 0.0355
_diffrn_reflns_limit_h_max 17
_diffrn_reflns_limit_h_min -17
_diffrn_reflns_limit_k_max 13
_diffrn_reflns_limit_k_min -13
_diffrn_reflns_limit_l_max 22
_diffrn_reflns_limit_l_min -22
_diffrn_reflns_number 36395
_diffrn_reflns_theta_full 27.43
_diffrn_reflns_theta_max 27.43
_diffrn_reflns_theta_min 3.06
_exptl_absorpt_coefficient_mu 5.876
_exptl_absorpt_correction_T_max 0.171
_exptl_absorpt_correction_T_min 0.147
_exptl_absorpt_correction_type refdelf
_exptl_absorpt_process_details '(Walker & Stuart, 1983)'
_exptl_crystal_colour yellow
_exptl_crystal_density_diffrn 1.797
_exptl_crystal_density_method 'not measured'
_exptl_crystal_description block
_exptl_crystal_F_000 1216
_exptl_crystal_size_max 0.80
_exptl_crystal_size_mid 0.30
_exptl_crystal_size_min 0.30
_refine_diff_density_max 2.289
_refine_diff_density_min -0.883
_refine_diff_density_rms 0.169
_refine_ls_extinction_method none
_refine_ls_goodness_of_fit_ref 1.132
_refine_ls_hydrogen_treatment constr
_refine_ls_matrix_type full
_refine_ls_number_parameters 299
_refine_ls_number_reflns 5193
_refine_ls_number_restraints 0
_refine_ls_restrained_S_all 1.132
_refine_ls_R_factor_all 0.0263
_refine_ls_R_factor_gt 0.0249
_refine_ls_shift/su_max 0.004
_refine_ls_shift/su_mean 0.000
_refine_ls_structure_factor_coef Fsqd
_refine_ls_weighting_details 'calc w=1/[\s^2^(Fo^2^)+(0.0201P)^2^+4.9400P] where P=(Fo^2^+2Fc^2^)/3'
_refine_ls_weighting_scheme calc
_refine_ls_wR_factor_gt 0.0585
_refine_ls_wR_factor_ref 0.0611
_reflns_number_gt 5081
_reflns_number_total 5193
_reflns_threshold_expression >2sigma(I)
_cod_data_source_file om100604u_si_001.cif
_cod_data_source_block complex3c
_cod_database_code 4066739

loop_
_symmetry_equiv_pos_as_xyz
'x, y, z'
'-x+1/2, y+1/2, -z'
'-x, -y, -z'
'x-1/2, -y-1/2, z'

loop_
_atom_site_label
_atom_site_type_symbol
_atom_site_fract_x
_atom_site_fract_y
_atom_site_fract_z
_atom_site_U_iso_or_equiv
_atom_site_adp_type
_atom_site_occupancy
_atom_site_symmetry_multiplicity
_atom_site_calc_flag
_atom_site_refinement_flags
Ir1 Ir 0.335765(8) 0.635490(10) 0.686132(6) 0.01211(5) Uani 1 1 d .
O1 O 0.28575(18) 0.8276(2) 0.67828(13) 0.0187(4) Uani 1 1 d .
O2 O 0.2615(2) 0.8624(2) 0.79641(16) 0.0275(6) Uani 1 1 d .
N1 N 0.2898(2) 0.5537(2) 0.83170(15) 0.0142(5) Uani 1 1 d .
N2 N 0.4456(2) 0.6740(2) 0.86254(15) 0.0148(5) Uani 1 1 d .
C1 C 0.3616(3) 0.6206(3) 0.80610(18) 0.0135(6) Uani 1 1 d .
C2 C 0.2949(3) 0.5455(3) 0.91301(18) 0.0167(6) Uani 1 1 d .
C3 C 0.2195(3) 0.4801(3) 0.9371(2) 0.0214(6) Uani 1 1 d .
H1 H 0.1609 0.4378 0.8989 0.026 Uiso 1 1 calc R
C4 C 0.2310(3) 0.4770(3) 1.0192(2) 0.0264(7) Uani 1 1 d .
H2 H 0.1808 0.4298 1.0360 0.032 Uiso 1 1 calc R
C5 C 0.3124(3) 0.5401(3) 1.0751(2) 0.0265(7) Uani 1 1 d .
H3 H 0.3178 0.5366 1.1299 0.032 Uiso 1 1 calc R
C6 C 0.3892(3) 0.6110(3) 1.05200(19) 0.0207(6) Uani 1 1 d .
C7 C 0.4742(3) 0.6827(4) 1.10675(19) 0.0254(7) Uani 1 1 d .
H4 H 0.4810 0.6850 1.1619 0.030 Uiso 1 1 calc R
C8 C 0.5454(3) 0.7476(3) 1.0808(2) 0.0261(7) Uani 1 1 d .
H5 H 0.6007 0.7957 1.1183 0.031 Uiso 1 1 calc R
C9 C 0.5398(3) 0.7459(3) 0.99970(19) 0.0213(6) Uani 1 1 d .
H6 H 0.5914 0.7906 0.9831 0.026 Uiso 1 1 calc R
C10 C 0.4579(2) 0.6780(3) 0.94502(17) 0.0152(5) Uani 1 1 d .
C11 C 0.3806(3) 0.6109(3) 0.96969(18) 0.0160(6) Uani 1 1 d .
C12 C 0.1957(2) 0.5028(3) 0.77058(18) 0.0161(6) Uani 1 1 d .
C13 C 0.1244(2) 0.5896(3) 0.7207(2) 0.0193(6) Uani 1 1 d .
H7 H 0.1371 0.6805 0.7267 0.023 Uiso 1 1 calc R
C14 C 0.0339(3) 0.5420(3) 0.6616(2) 0.0258(7) Uani 1 1 d .
H8 H -0.0156 0.6005 0.6270 0.031 Uiso 1 1 calc R
C15 C 0.0161(3) 0.4087(4) 0.6531(2) 0.0289(7) Uani 1 1 d .
H9 H -0.0451 0.3763 0.6124 0.035 Uiso 1 1 calc R
C16 C 0.0874(3) 0.3236(3) 0.7040(2) 0.0269(7) Uani 1 1 d .
H10 H 0.0744 0.2327 0.6985 0.032 Uiso 1 1 calc R
C17 C 0.1779(3) 0.3697(3) 0.7630(2) 0.0221(7) Uani 1 1 d .
H11 H 0.2270 0.3110 0.7978 0.027 Uiso 1 1 calc R
C18 C 0.5215(3) 0.7501(3) 0.83699(19) 0.0196(6) Uani 1 1 d .
H12 H 0.5325 0.7083 0.7906 0.023 Uiso 1 1 calc R
H13 H 0.5897 0.7553 0.8809 0.023 Uiso 1 1 calc R
H14 H 0.4931 0.8379 0.8223 0.023 Uiso 1 1 calc R
C19 C 0.2444(3) 0.6166(3) 0.56145(19) 0.0188(6) Uani 1 1 d .
H15 H 0.1828 0.6781 0.5425 0.023 Uiso 1 1 calc R
C20 C 0.3417(3) 0.6708(3) 0.56606(18) 0.0179(6) Uani 1 1 d .
H16 H 0.3380 0.7645 0.5506 0.021 Uiso 1 1 calc R
C21 C 0.4300(3) 0.5951(3) 0.54965(19) 0.0221(6) Uani 1 1 d .
H17 H 0.4680 0.6527 0.5232 0.027 Uiso 1 1 calc R
H18 H 0.3985 0.5226 0.5127 0.027 Uiso 1 1 calc R
C22 C 0.5099(3) 0.5408(3) 0.6272(2) 0.0235(7) Uani 1 1 d .
H19 H 0.5439 0.4621 0.6144 0.028 Uiso 1 1 calc R
H20 H 0.5668 0.6060 0.6500 0.028 Uiso 1 1 calc R
C23 C 0.4585(3) 0.5066(3) 0.68946(18) 0.0169(6) Uani 1 1 d .
H21 H 0.5110 0.4929 0.7443 0.020 Uiso 1 1 calc R
C24 C 0.3620(3) 0.4349(3) 0.67425(18) 0.0177(6) Uani 1 1 d .
H22 H 0.3590 0.3804 0.7202 0.021 Uiso 1 1 calc R
C25 C 0.2995(3) 0.3796(3) 0.5915(2) 0.0244(7) Uani 1 1 d .
H23 H 0.2638 0.2982 0.5983 0.029 Uiso 1 1 calc R
H24 H 0.3501 0.3581 0.5630 0.029 Uiso 1 1 calc R
C26 C 0.2149(3) 0.4753(3) 0.54020(19) 0.0235(7) Uani 1 1 d .
H25 H 0.2059 0.4613 0.4830 0.028 Uiso 1 1 calc R
H26 H 0.1456 0.4567 0.5476 0.028 Uiso 1 1 calc R
C27 C 0.2759(2) 0.9004(3) 0.73527(19) 0.0181(6) Uani 1 1 d .
C28 C 0.2848(3) 1.0444(3) 0.7202(2) 0.0271(7) Uani 1 1 d .
H27 H 0.3600 1.0706 0.7406 0.033 Uiso 1 1 calc R
H28 H 0.2443 1.0939 0.7476 0.033 Uiso 1 1 calc R
H29 H 0.2558 1.0615 0.6625 0.033 Uiso 1 1 calc R

loop_
_atom_site_aniso_label
_atom_site_aniso_U_11
_atom_site_aniso_U_22
_atom_site_aniso_U_33
_atom_site_aniso_U_23
_atom_site_aniso_U_13
_atom_site_aniso_U_12
Ir1 0.01419(8) 0.01074(7) 0.01148(7) -0.00092(3) 0.00438(5) 0.00183(3)
O1 0.0229(12) 0.0139(9) 0.0197(10) 0.0003(9) 0.0074(9) 0.0030(9)
O2 0.0359(15) 0.0238(12) 0.0283(13) -0.0033(9) 0.0182(13) 0.0041(10)
N1 0.0150(12) 0.0134(11) 0.0144(11) -0.0007(9) 0.0051(10) -0.0015(9)
N2 0.0162(12) 0.0150(11) 0.0144(11) 0.0000(10) 0.0069(10) -0.0029(10)
C1 0.0171(15) 0.0093(12) 0.0133(13) -0.0038(10) 0.0040(12) 0.0025(10)
C2 0.0212(15) 0.0133(13) 0.0182(14) 0.0026(11) 0.0102(13) 0.0041(11)
C3 0.0208(16) 0.0203(15) 0.0252(16) 0.0030(13) 0.0104(14) 0.0008(12)
C4 0.0297(18) 0.0258(17) 0.0311(18) 0.0080(14) 0.0200(16) 0.0041(14)
C5 0.0335(19) 0.0305(17) 0.0214(15) 0.0092(14) 0.0173(15) 0.0107(15)
C6 0.0225(16) 0.0231(15) 0.0179(15) 0.0047(13) 0.0086(13) 0.0088(13)
C7 0.0310(18) 0.0311(18) 0.0123(13) -0.0016(13) 0.0049(13) 0.0096(15)
C8 0.0272(17) 0.0272(16) 0.0180(15) -0.0067(13) -0.0004(14) 0.0012(14)
C9 0.0214(15) 0.0215(15) 0.0190(14) 0.0011(12) 0.0040(13) 0.0009(12)
C10 0.0169(14) 0.0155(13) 0.0138(13) 0.0026(11) 0.0059(11) 0.0038(11)
C11 0.0192(15) 0.0148(12) 0.0159(14) 0.0053(11) 0.0084(13) 0.0059(12)
C12 0.0136(14) 0.0167(13) 0.0193(14) -0.0037(11) 0.0072(12) -0.0022(11)
C13 0.0166(14) 0.0171(14) 0.0257(15) -0.0037(13) 0.0091(13) -0.0014(12)
C14 0.0170(15) 0.0267(16) 0.0305(17) 0.0014(14) 0.0036(14) 0.0036(13)
C15 0.0154(15) 0.0346(19) 0.0340(18) -0.0067(16) 0.0045(14) -0.0052(15)
C16 0.0245(17) 0.0193(15) 0.0377(19) -0.0095(15) 0.0113(16) -0.0073(13)
C17 0.0209(17) 0.0162(15) 0.0282(17) 0.0019(12) 0.0069(15) 0.0003(11)
C18 0.0181(15) 0.0242(15) 0.0173(14) -0.0020(12) 0.0070(12) -0.0077(12)
C19 0.0249(17) 0.0165(13) 0.0135(13) 0.0030(11) 0.0042(13) 0.0059(12)
C20 0.0261(16) 0.0148(13) 0.0128(13) -0.0002(12) 0.0063(12) 0.0049(13)
C21 0.0299(17) 0.0223(15) 0.0188(14) 0.0028(13) 0.0141(14) 0.0040(14)
C22 0.0224(16) 0.0275(16) 0.0242(16) 0.0007(14) 0.0125(14) 0.0069(13)
C23 0.0215(15) 0.0147(13) 0.0143(13) 0.0006(11) 0.0058(12) 0.0076(11)
C24 0.0253(16) 0.0119(13) 0.0161(13) -0.0008(11) 0.0073(13) 0.0049(11)
C25 0.035(2) 0.0142(14) 0.0215(16) 0.0000(12) 0.0060(16) 0.0009(13)
C26 0.0277(17) 0.0192(15) 0.0191(14) -0.0061(12) 0.0016(14) -0.0021(13)
C27 0.0141(14) 0.0159(13) 0.0233(15) -0.0047(13) 0.0050(12) 0.0009(12)
C28 0.0274(18) 0.0174(15) 0.0379(19) -0.0082(14) 0.0126(16) 0.0001(13)

loop_
_atom_type_symbol
_atom_type_description
_atom_type_scat_dispersion_real
_atom_type_scat_dispersion_imag
_atom_type_scat_source
C C 0.0033 0.0016 'International Tables Vol C Tables 4.2.6.8 and 6.1.1.4'
H H 0.0000 0.0000 'International Tables Vol C Tables 4.2.6.8 and 6.1.1.4'
Ir Ir -1.4442 7.9887 'International Tables Vol C Tables 4.2.6.8 and 6.1.1.4'
N N 0.0061 0.0033 'International Tables Vol C Tables 4.2.6.8 and 6.1.1.4'
O O 0.0106 0.0060 'International Tables Vol C Tables 4.2.6.8 and 6.1.1.4'

loop_
_geom_angle_atom_site_label_1
_geom_angle_atom_site_label_2
_geom_angle_atom_site_label_3
_geom_angle
C1 Ir1 O1 94.63(10)
C1 Ir1 C23 93.62(11)
O1 Ir1 C23 146.80(11)
C1 Ir1 C24 93.09(11)
O1 Ir1 C24 169.25(11)
C23 Ir1 C24 39.61(12)
C1 Ir1 C19 154.94(14)
O1 Ir1 C19 87.63(10)
C23 Ir1 C19 98.07(12)
C24 Ir1 C19 82.22(12)
C1 Ir1 C20 167.77(13)
O1 Ir1 C20 83.71(10)
C23 Ir1 C20 81.54(11)
C24 Ir1 C20 90.29(11)
C19 Ir1 C20 37.27(13)
C27 O1 Ir1 127.6(2)
C1 N1 C2 124.1(3)
C1 N1 C12 117.1(2)
C2 N1 C12 118.3(2)
C1 N2 C10 124.2(3)
C1 N2 C18 118.4(2)
C10 N2 C18 116.7(2)
N2 C1 N1 117.2(3)
N2 C1 Ir1 123.7(2)
N1 C1 Ir1 119.2(2)
C3 C2 C11 120.4(3)
C3 C2 N1 123.0(3)
C11 C2 N1 116.6(3)
C2 C3 C4 119.1(3)
C2 C3 H1 120.5
C4 C3 H1 120.5
C5 C4 C3 121.7(3)
C5 C4 H2 119.2
C3 C4 H2 119.2
C4 C5 C6 120.6(3)
C4 C5 H3 119.7
C6 C5 H3 119.7
C5 C6 C11 118.2(3)
C5 C6 C7 123.5(3)
C11 C6 C7 118.2(3)
C8 C7 C6 120.5(3)
C8 C7 H4 119.7
C6 C7 H4 119.7
C7 C8 C9 122.1(3)
C7 C8 H5 119.0
C9 C8 H5 119.0
C10 C9 C8 118.8(3)
C10 C9 H6 120.6
C8 C9 H6 120.6
C9 C10 N2 122.1(3)
C9 C10 C11 120.7(3)
N2 C10 C11 117.1(3)
C2 C11 C10 120.4(3)
C2 C11 C6 119.9(3)
C10 C11 C6 119.6(3)
C13 C12 C17 121.1(3)
C13 C12 N1 118.6(3)
C17 C12 N1 120.3(3)
C12 C13 C14 119.1(3)
C12 C13 H7 120.4
C14 C13 H7 120.4
C15 C14 C13 120.1(3)
C15 C14 H8 120.0
C13 C14 H8 120.0
C16 C15 C14 120.0(3)
C16 C15 H9 120.0
C14 C15 H9 120.0
C15 C16 C17 120.5(3)
C15 C16 H10 119.7
C17 C16 H10 119.7
C16 C17 C12 119.1(3)
C16 C17 H11 120.4
C12 C17 H11 120.4
N2 C18 H12 109.5
N2 C18 H13 109.5
H12 C18 H13 109.5
N2 C18 H14 109.5
H12 C18 H14 109.5
H13 C18 H14 109.5
C20 C19 C26 124.0(3)
C20 C19 Ir1 72.88(19)
C26 C19 Ir1 110.6(2)
C20 C19 H15 114.1
C26 C19 H15 114.1
Ir1 C19 H15 114.1
C19 C20 C21 123.2(3)
C19 C20 Ir1 69.85(18)
C21 C20 Ir1 112.5(2)
C19 C20 H16 114.4
C21 C20 H16 114.4
Ir1 C20 H16 114.4
C20 C21 C22 111.4(3)
C20 C21 H17 109.3
C22 C21 H17 109.3
C20 C21 H18 109.3
C22 C21 H18 109.3
H17 C21 H18 108.0
C23 C22 C21 113.0(3)
C23 C22 H19 109.0
C21 C22 H19 109.0
C23 C22 H20 109.0
C21 C22 H20 109.0
H19 C22 H20 107.8
C24 C23 C22 125.1(3)
C24 C23 Ir1 71.31(17)
C22 C23 Ir1 111.5(2)
C24 C23 H21 113.7
C22 C23 H21 113.7
Ir1 C23 H21 113.7
C23 C24 C25 122.7(3)
C23 C24 Ir1 69.08(16)
C25 C24 Ir1 113.7(2)
C23 C24 H22 114.4
C25 C24 H22 114.4
Ir1 C24 H22 114.4
C24 C25 C26 112.5(3)
C24 C25 H23 109.1
C26 C25 H23 109.1
C24 C25 H24 109.1
C26 C25 H24 109.1
H23 C25 H24 107.8
C19 C26 C25 112.8(3)
C19 C26 H25 109.0
C25 C26 H25 109.0
C19 C26 H26 109.0
C25 C26 H26 109.0
H25 C26 H26 107.8
O2 C27 O1 126.1(3)
O2 C27 C28 120.8(3)
O1 C27 C28 113.1(3)
C27 C28 H27 109.5
C27 C28 H28 109.5
H27 C28 H28 109.5
C27 C28 H29 109.5
H27 C28 H29 109.5
H28 C28 H29 109.5

loop_
_geom_bond_atom_site_label_1
_geom_bond_atom_site_label_2
_geom_bond_distance
Ir1 C1 2.042(3)
Ir1 O1 2.077(2)
Ir1 C23 2.088(3)
Ir1 C24 2.117(3)
Ir1 C19 2.146(3)
Ir1 C20 2.184(3)
O1 C27 1.298(4)
O2 C27 1.225(4)
N1 C1 1.370(4)
N1 C2 1.422(4)
N1 C12 1.452(4)
N2 C1 1.343(4)
N2 C10 1.416(4)
N2 C18 1.462(4)
C2 C3 1.386(4)
C2 C11 1.413(5)
C3 C4 1.411(5)
C3 H1 0.9500
C4 C5 1.363(5)
C4 H2 0.9500
C5 C6 1.420(5)
C5 H3 0.9500
C6 C11 1.424(4)
C6 C7 1.425(5)
C7 C8 1.356(5)
C7 H4 0.9500
C8 C9 1.413(4)
C8 H5 0.9500
C9 C10 1.382(5)
C9 H6 0.9500
C10 C11 1.421(4)
C12 C13 1.386(4)
C12 C17 1.390(4)
C13 C14 1.394(5)
C13 H7 0.9500
C14 C15 1.392(5)
C14 H8 0.9500
C15 C16 1.382(5)
C15 H9 0.9500
C16 C17 1.388(5)
C16 H10 0.9500
C17 H11 0.9500
C18 H12 0.9800
C18 H13 0.9800
C18 H14 0.9800
C19 C20 1.384(5)
C19 C26 1.521(4)
C19 H15 1.0000
C20 C21 1.514(4)
C20 H16 1.0000
C21 C22 1.535(5)
C21 H17 0.9900
C21 H18 0.9900
C22 C23 1.519(4)
C22 H19 0.9900
C22 H20 0.9900
C23 C24 1.425(5)
C23 H21 1.0000
C24 C25 1.534(4)
C24 H22 1.0000
C25 C26 1.542(5)
C25 H23 0.9900
C25 H24 0.9900
C26 H25 0.9900
C26 H26 0.9900
C27 C28 1.518(4)
C28 H27 0.9800
C28 H28 0.9800
C28 H29 0.9800

loop_
_geom_torsion_atom_site_label_1
_geom_torsion_atom_site_label_2
_geom_torsion_atom_site_label_3
_geom_torsion_atom_site_label_4
_geom_torsion
C1 Ir1 O1 C27 -1.4(3)
C23 Ir1 O1 C27 -105.2(3)
C24 Ir1 O1 C27 134.4(5)
C19 Ir1 O1 C27 153.6(3)
C20 Ir1 O1 C27 -169.2(3)
C10 N2 C1 N1 -7.5(4)
C18 N2 C1 N1 -177.7(3)
C10 N2 C1 Ir1 172.0(2)
C18 N2 C1 Ir1 1.8(4)
C2 N1 C1 N2 4.7(4)
C12 N1 C1 N2 176.3(2)
C2 N1 C1 Ir1 -174.8(2)
C12 N1 C1 Ir1 -3.2(3)
O1 Ir1 C1 N2 -74.8(2)
C23 Ir1 C1 N2 73.0(3)
C24 Ir1 C1 N2 112.6(2)
C19 Ir1 C1 N2 -169.2(2)
C20 Ir1 C1 N2 6.8(7)
O1 Ir1 C1 N1 104.6(2)
C23 Ir1 C1 N1 -107.6(2)
C24 Ir1 C1 N1 -67.9(2)
C19 Ir1 C1 N1 10.3(4)
C20 Ir1 C1 N1 -173.7(4)
C1 N1 C2 C3 178.2(3)
C12 N1 C2 C3 6.6(4)
C1 N1 C2 C11 -0.4(4)
C12 N1 C2 C11 -172.0(3)
C11 C2 C3 C4 -1.5(5)
N1 C2 C3 C4 180.0(3)
C2 C3 C4 C5 2.1(5)
C3 C4 C5 C6 -0.3(5)
C4 C5 C6 C11 -1.9(5)
C4 C5 C6 C7 177.8(3)
C5 C6 C7 C8 179.5(3)
C11 C6 C7 C8 -0.8(5)
C6 C7 C8 C9 -0.9(5)
C7 C8 C9 C10 1.3(5)
C8 C9 C10 N2 178.6(3)
C8 C9 C10 C11 -0.1(5)
C1 N2 C10 C9 -173.0(3)
C18 N2 C10 C9 -2.6(4)
C1 N2 C10 C11 5.8(4)
C18 N2 C10 C11 176.2(3)
C3 C2 C11 C10 180.0(3)
N1 C2 C11 C10 -1.4(4)
C3 C2 C11 C6 -0.7(4)
N1 C2 C11 C6 177.9(3)
C9 C10 C11 C2 177.7(3)
N2 C10 C11 C2 -1.1(4)
C9 C10 C11 C6 -1.5(4)
N2 C10 C11 C6 179.7(3)
C5 C6 C11 C2 2.4(4)
C7 C6 C11 C2 -177.3(3)
C5 C6 C11 C10 -178.3(3)
C7 C6 C11 C10 2.0(4)
C1 N1 C12 C13 -63.3(4)
C2 N1 C12 C13 108.8(3)
C1 N1 C12 C17 117.0(3)
C2 N1 C12 C17 -70.8(4)
C17 C12 C13 C14 -0.6(5)
N1 C12 C13 C14 179.8(3)
C12 C13 C14 C15 -0.1(5)
C13 C14 C15 C16 0.8(5)
C14 C15 C16 C17 -0.9(5)
C15 C16 C17 C12 0.3(5)
C13 C12 C17 C16 0.5(5)
N1 C12 C17 C16 -179.9(3)
C1 Ir1 C19 C20 178.6(2)
O1 Ir1 C19 C20 82.73(18)
C23 Ir1 C19 C20 -64.42(19)
C24 Ir1 C19 C20 -100.83(19)
C1 Ir1 C19 C26 -60.8(4)
O1 Ir1 C19 C26 -156.7(2)
C23 Ir1 C19 C26 56.2(2)
C24 Ir1 C19 C26 19.7(2)
C20 Ir1 C19 C26 120.6(3)
C26 C19 C20 C21 0.5(5)
Ir1 C19 C20 C21 104.2(3)
C26 C19 C20 Ir1 -103.7(3)
C1 Ir1 C20 C19 -177.2(5)
O1 Ir1 C20 C19 -94.37(18)
C23 Ir1 C20 C19 115.5(2)
C24 Ir1 C20 C19 76.69(19)
C1 Ir1 C20 C21 64.1(6)
O1 Ir1 C20 C21 146.9(2)
C23 Ir1 C20 C21 -3.2(2)
C24 Ir1 C20 C21 -42.0(2)
C19 Ir1 C20 C21 -118.7(3)
C19 C20 C21 C22 -94.4(4)
Ir1 C20 C21 C22 -14.5(4)
C20 C21 C22 C23 32.1(4)
C21 C22 C23 C24 46.7(4)
C21 C22 C23 Ir1 -35.0(3)
C1 Ir1 C23 C24 90.47(18)
O1 Ir1 C23 C24 -165.39(18)
C19 Ir1 C23 C24 -67.31(19)
C20 Ir1 C23 C24 -100.82(18)
C1 Ir1 C23 C22 -148.2(2)
O1 Ir1 C23 C22 -44.1(3)
C24 Ir1 C23 C22 121.3(3)
C19 Ir1 C23 C22 54.0(2)
C20 Ir1 C23 C22 20.5(2)
C22 C23 C24 C25 1.8(5)
Ir1 C23 C24 C25 105.5(3)
C22 C23 C24 Ir1 -103.6(3)
C1 Ir1 C24 C23 -91.95(18)
O1 Ir1 C24 C23 132.2(5)
C19 Ir1 C24 C23 112.79(19)
C20 Ir1 C24 C23 76.30(18)
C1 Ir1 C24 C25 150.4(3)
O1 Ir1 C24 C25 14.6(7)
C23 Ir1 C24 C25 -117.6(3)
C19 Ir1 C24 C25 -4.8(2)
C20 Ir1 C24 C25 -41.3(3)
C23 C24 C25 C26 -90.5(4)
Ir1 C24 C25 C26 -10.9(4)
C20 C19 C26 C25 51.4(4)
Ir1 C19 C26 C25 -31.4(3)
C24 C25 C26 C19 27.9(4)
Ir1 O1 C27 O2 -24.5(5)
Ir1 O1 C27 C28 155.1(2)
